data_4102988
loop_
_publ_author_name
'Philip P. Fontaine'
'Brendan L. Yonke'
'Peter Y. Zavalij'
'Lawrence R. Sita'

_publ_section_title
;
 Dinitrogen Complexation and Extent of N\\tbN Activation within the Group
 6 "End-On-Bridged" Dinuclear Complexes,
 {(\h5-C5Me5)M[N(i-Pr)C(Me)N(i-Pr)]}2(\m-\h1:\h1-N2) (M = Mo and W)
;
_journal_name_full 'Journal of the American Chemical Society'
_journal_page_first 12273
_journal_page_last 12285
_journal_paper_doi 10.1021/ja100469f
_journal_volume 132
_journal_year 2010
_chemical_formula_moiety 'C36 H50 N4 W'
_chemical_formula_sum 'C36 H50 N4 W'
_chemical_formula_weight 722.65
_space_group_IT_number 2
_symmetry_cell_setting triclinic
_symmetry_space_group_name_Hall '-P 1'
_symmetry_space_group_name_H-M 'P -1'
_atom_sites_solution_hydrogens geom
_atom_sites_solution_primary direct
_atom_sites_solution_secondary difmap
_audit_creation_method 'SHELXL-97 & ZCIF'
_cell_angle_alpha 77.4871(5)
_cell_angle_beta 79.3452(5)
_cell_angle_gamma 72.7116(5)
_cell_formula_units_Z 2
_cell_length_a 9.4665(5)
_cell_length_b 11.3904(6)
_cell_length_c 16.7481(9)
_cell_measurement_reflns_used 14733
_cell_measurement_temperature 150(2)
_cell_measurement_theta_max 28.0
_cell_measurement_theta_min 2.4
_cell_volume 1669.23(15)
_computing_cell_refinement Apex2
_computing_data_collection 'Apex2 (Bruker, 2005)'
_computing_data_reduction Apex2
_computing_molecular_graphics 'XSHEL (Bruker, 2004)'
_computing_publication_material SHELXL-97
_computing_structure_refinement 'SHELXL-97 (Sheldrick, 1997)'
_computing_structure_solution 'SHELXS-97 (Sheldrick, 1990)'
_diffrn_ambient_temperature 150(2)
_diffrn_detector 'CCD area detector'
_diffrn_detector_type 'Bruker Smart Apex II'
_diffrn_measured_fraction_theta_full 0.993
_diffrn_measured_fraction_theta_max 0.993
_diffrn_measurement_device_type 'three-circle diffractometer'
_diffrn_measurement_method '\w and \f scans'
_diffrn_measurement_specimen_support 'cactus needle'
_diffrn_orient_matrix_type standard
_diffrn_orient_matrix_UB_11 -0.0080081
_diffrn_orient_matrix_UB_12 -0.0876247
_diffrn_orient_matrix_UB_13 0.0090696
_diffrn_orient_matrix_UB_21 -0.0038205
_diffrn_orient_matrix_UB_22 -0.0059834
_diffrn_orient_matrix_UB_23 0.0607810
_diffrn_orient_matrix_UB_31 -0.1112172
_diffrn_orient_matrix_UB_32 0.0316105
_diffrn_orient_matrix_UB_33 0.0052579
_diffrn_radiation_monochromator graphite
_diffrn_radiation_source 'fine-focus sealed tube'
_diffrn_radiation_type MoK\a
_diffrn_radiation_wavelength 0.71073
_diffrn_reflns_av_R_equivalents 0.0196
_diffrn_reflns_av_sigmaI/netI 0.0213
_diffrn_reflns_limit_h_max 11
_diffrn_reflns_limit_h_min -10
_diffrn_reflns_limit_k_max 13
_diffrn_reflns_limit_k_min -13
_diffrn_reflns_limit_l_max 19
_diffrn_reflns_limit_l_min 0
_diffrn_reflns_number 9944
_diffrn_reflns_theta_full 25.00
_diffrn_reflns_theta_max 25.00
_diffrn_reflns_theta_min 1.90
_diffrn_source_current 30
_diffrn_source_voltage 50
_diffrn_standards_decay_% 0
_exptl_absorpt_coefficient_mu 3.489
_exptl_absorpt_correction_T_max 0.870
_exptl_absorpt_correction_T_min 0.584
_exptl_absorpt_correction_type multi-scan
_exptl_absorpt_process_details 'SADABS (Sheldrick, 1996)'
_exptl_crystal_colour brown
_exptl_crystal_density_diffrn 1.438
_exptl_crystal_density_method not-measured
_exptl_crystal_description needle
_exptl_crystal_F_000 736
_exptl_crystal_id
;
;
_exptl_crystal_size_max 0.26
_exptl_crystal_size_mid 0.12
_exptl_crystal_size_min 0.04
_refine_diff_density_max 0.821
_refine_diff_density_min -0.482
_refine_diff_density_rms 0.076
_refine_ls_extinction_method none
_refine_ls_goodness_of_fit_ref 1.001
_refine_ls_hydrogen_treatment constr
_refine_ls_matrix_type full
_refine_ls_number_parameters 385
_refine_ls_number_reflns 5860
_refine_ls_number_restraints 0
_refine_ls_restrained_S_all 1.001
_refine_ls_R_factor_all 0.0214
_refine_ls_R_factor_gt 0.0198
_refine_ls_shift/su_max 0.002
_refine_ls_shift/su_mean 0.000
_refine_ls_structure_factor_coef Fsqd
_refine_ls_weighting_details 'w=1/[\s^2^(Fo^2^)+(0.01P)^2^+2.89P], P=(max(Fo^2^,0)+2Fc^2^)/3'
_refine_ls_weighting_scheme calc
_refine_ls_wR_factor_gt 0.0466
_refine_ls_wR_factor_ref 0.0471
_reflns_number_gt 5541
_reflns_number_total 5850
_reflns_threshold_expression >2sigma(I)
_cod_data_source_file ja100469f_si_011.cif
_cod_data_source_block cmpd_14
_cod_database_code 4102988

loop_
_symmetry_equiv_pos_as_xyz
'x, y, z'
'-x, -y, -z'

loop_
_atom_site_label
_atom_site_type_symbol
_atom_site_fract_x
_atom_site_fract_y
_atom_site_fract_z
_atom_site_U_iso_or_equiv
_atom_site_adp_type
_atom_site_occupancy
_atom_site_symmetry_multiplicity
_atom_site_calc_flag
_atom_site_refinement_flags
W1 W 0.843033(11) 0.749208(11) 0.223063(6) 0.01798(3) Uani 1 1 d .
N11 N 0.8475(2) 0.9436(2) 0.16571(13) 0.0212(5) Uani 1 1 d .
N12 N 0.8203(2) 0.8158(2) 0.09198(13) 0.0223(5) Uani 1 1 d .
C10 C 0.8157(3) 0.9345(3) 0.09292(16) 0.0214(6) Uani 1 1 d .
C11 C 0.7736(3) 1.0429(3) 0.02317(18) 0.0300(7) Uani 1 1 d .
H11A H 0.8643 1.0577 -0.0114 0.045 Uiso 1 1 calc R
H11B H 0.7171 1.1180 0.0462 0.045 Uiso 1 1 calc R
H11C H 0.7120 1.0230 -0.0103 0.045 Uiso 1 1 calc R
C12 C 0.8320(3) 1.0665(3) 0.18716(18) 0.0282(6) Uani 1 1 d .
H12 H 0.7348 1.1224 0.1706 0.034 Uiso 1 1 calc R
C13 C 0.8235(4) 1.0597(3) 0.27936(18) 0.0365(7) Uani 1 1 d .
H13A H 0.7412 1.0247 0.3082 0.055 Uiso 1 1 calc R
H13B H 0.8061 1.1438 0.2913 0.055 Uiso 1 1 calc R
H13C H 0.9175 1.0064 0.2982 0.055 Uiso 1 1 calc R
C14 C 0.9528(3) 1.1275(3) 0.14012(18) 0.0301(7) Uani 1 1 d .
H14A H 1.0502 1.0765 0.1557 0.045 Uiso 1 1 calc R
H14B H 0.9328 1.2109 0.1536 0.045 Uiso 1 1 calc R
H14C H 0.9532 1.1345 0.0807 0.045 Uiso 1 1 calc R
C15 C 0.7682(3) 0.7804(3) 0.02517(16) 0.0251(6) Uani 1 1 d .
H15 H 0.7961 0.8336 -0.0278 0.030 Uiso 1 1 calc R
C16 C 0.8467(3) 0.6446(3) 0.01809(18) 0.0336(7) Uani 1 1 d .
H16A H 0.9543 0.6345 0.0036 0.050 Uiso 1 1 calc R
H16B H 0.8084 0.6208 -0.0248 0.050 Uiso 1 1 calc R
H16C H 0.8280 0.5910 0.0710 0.050 Uiso 1 1 calc R
C17 C 0.5978(3) 0.8032(3) 0.03775(18) 0.0328(7) Uani 1 1 d .
H17A H 0.5680 0.7493 0.0883 0.049 Uiso 1 1 calc R
H17B H 0.5668 0.7839 -0.0095 0.049 Uiso 1 1 calc R
H17C H 0.5499 0.8908 0.0425 0.049 Uiso 1 1 calc R
C20 C 0.9579(3) 0.5871(3) 0.31631(16) 0.0242(6) Uani 1 1 d .
C21 C 1.0130(3) 0.5510(2) 0.23592(17) 0.0236(6) Uani 1 1 d .
C22 C 1.1034(3) 0.6318(2) 0.19161(16) 0.0226(6) Uani 1 1 d .
C23 C 1.1036(3) 0.7162(2) 0.24275(16) 0.0222(6) Uani 1 1 d .
C24 C 1.0121(3) 0.6908(3) 0.31979(16) 0.0251(6) Uani 1 1 d .
C25 C 0.8797(4) 0.5149(3) 0.38896(18) 0.0379(8) Uani 1 1 d .
H25A H 0.8245 0.4693 0.3687 0.057 Uiso 1 1 calc R
H25B H 0.8102 0.5731 0.4229 0.057 Uiso 1 1 calc R
H25C H 0.9539 0.4556 0.4223 0.057 Uiso 1 1 calc R
C26 C 1.0016(3) 0.4344(3) 0.21118(19) 0.0323(7) Uani 1 1 d .
H26A H 1.0071 0.4467 0.1510 0.048 Uiso 1 1 calc R
H26B H 0.9063 0.4174 0.2368 0.048 Uiso 1 1 calc R
H26C H 1.0839 0.3637 0.2296 0.048 Uiso 1 1 calc R
C27 C 1.1920(3) 0.6254(3) 0.10686(17) 0.0298(7) Uani 1 1 d .
H27A H 1.2960 0.6213 0.1095 0.045 Uiso 1 1 calc R
H27B H 1.1492 0.6999 0.0681 0.045 Uiso 1 1 calc R
H27C H 1.1883 0.5507 0.0881 0.045 Uiso 1 1 calc R
C28 C 1.1952(3) 0.8089(3) 0.22032(18) 0.0289(6) Uani 1 1 d .
H28A H 1.3006 0.7648 0.2234 0.043 Uiso 1 1 calc R
H28B H 1.1619 0.8682 0.2589 0.043 Uiso 1 1 calc R
H28C H 1.1828 0.8541 0.1641 0.043 Uiso 1 1 calc R
C29 C 0.9975(3) 0.7455(3) 0.39690(17) 0.0346(7) Uani 1 1 d .
H29A H 0.8926 0.7667 0.4213 0.052 Uiso 1 1 calc R
H29B H 1.0328 0.8210 0.3824 0.052 Uiso 1 1 calc R
H29C H 1.0575 0.6842 0.4368 0.052 Uiso 1 1 calc R
C30 C 0.6760(3) 0.8246(2) 0.29980(16) 0.0225(6) Uani 1 1 d .
N30 N 0.5811(2) 0.8637(2) 0.35615(14) 0.0255(5) Uani 1 1 d .
C31 C 0.4312(3) 0.9349(3) 0.36779(17) 0.0258(6) Uani 1 1 d .
C32 C 0.3607(3) 0.9303(3) 0.45054(18) 0.0315(7) Uani 1 1 d .
C33 C 0.2133(3) 1.0023(3) 0.4652(2) 0.0406(8) Uani 1 1 d .
H33 H 0.1645 1.0000 0.5202 0.049 Uiso 1 1 calc R
C34 C 0.1373(3) 1.0765(3) 0.4013(2) 0.0421(8) Uani 1 1 d .
H34 H 0.0377 1.1255 0.4125 0.050 Uiso 1 1 calc R
C35 C 0.2071(3) 1.0794(3) 0.3204(2) 0.0357(7) Uani 1 1 d .
H35 H 0.1537 1.1300 0.2768 0.043 Uiso 1 1 calc R
C36 C 0.3548(3) 1.0092(3) 0.30170(19) 0.0278(6) Uani 1 1 d .
C37 C 0.4439(4) 0.8482(3) 0.52028(19) 0.0448(8) Uani 1 1 d .
H37A H 0.3848 0.8648 0.5732 0.067 Uiso 1 1 calc R
H37B H 0.5401 0.8664 0.5163 0.067 Uiso 1 1 calc R
H37C H 0.4607 0.7603 0.5166 0.067 Uiso 1 1 calc R
C38 C 0.4281(3) 1.0134(3) 0.21295(18) 0.0329(7) Uani 1 1 d .
H38A H 0.3575 1.0695 0.1763 0.049 Uiso 1 1 calc R
H38B H 0.4574 0.9294 0.1992 0.049 Uiso 1 1 calc R
H38C H 0.5167 1.0441 0.2061 0.049 Uiso 1 1 calc R
C40 C 0.6955(3) 0.6515(2) 0.22966(16) 0.0222(6) Uani 1 1 d .
N40 N 0.6144(3) 0.5865(2) 0.23428(15) 0.0309(6) Uani 1 1 d .
C41 C 0.5175(3) 0.5104(3) 0.26428(18) 0.0276(6) Uani 1 1 d .
C42 C 0.5104(3) 0.4260(3) 0.21572(19) 0.0314(7) Uani 1 1 d .
C43 C 0.4176(3) 0.3468(3) 0.2478(2) 0.0392(8) Uani 1 1 d .
H43 H 0.4132 0.2877 0.2167 0.047 Uiso 1 1 calc R
C44 C 0.3322(4) 0.3532(3) 0.3242(2) 0.0431(8) Uani 1 1 d .
H44 H 0.2698 0.2988 0.3450 0.052 Uiso 1 1 calc R
C45 C 0.3376(3) 0.4391(3) 0.3704(2) 0.0378(8) Uani 1 1 d .
H45 H 0.2773 0.4434 0.4223 0.045 Uiso 1 1 calc R
C46 C 0.4296(3) 0.5193(3) 0.34225(18) 0.0299(7) Uani 1 1 d .
C47 C 0.6019(4) 0.4210(3) 0.1314(2) 0.0418(8) Uani 1 1 d .
H47A H 0.5800 0.3598 0.1058 0.063 Uiso 1 1 calc R
H47B H 0.7083 0.3964 0.1374 0.063 Uiso 1 1 calc R
H47C H 0.5764 0.5034 0.0966 0.063 Uiso 1 1 calc R
C48 C 0.4344(4) 0.6128(3) 0.3926(2) 0.0401(8) Uani 1 1 d .
H48A H 0.3788 0.5968 0.4474 0.060 Uiso 1 1 calc R
H48B H 0.3893 0.6974 0.3649 0.060 Uiso 1 1 calc R
H48C H 0.5383 0.6048 0.3980 0.060 Uiso 1 1 calc R

loop_
_atom_site_aniso_label
_atom_site_aniso_U_11
_atom_site_aniso_U_22
_atom_site_aniso_U_33
_atom_site_aniso_U_23
_atom_site_aniso_U_13
_atom_site_aniso_U_12
W1 0.01876(5) 0.01605(5) 0.01794(5) -0.00299(4) -0.00006(3) -0.00422(4)
N11 0.0220(11) 0.0178(12) 0.0225(12) -0.0032(10) 0.0017(9) -0.0062(9)
N12 0.0229(11) 0.0247(13) 0.0191(11) -0.0040(10) -0.0022(9) -0.0063(10)
C10 0.0153(12) 0.0227(15) 0.0227(14) -0.0006(11) 0.0016(10) -0.0048(11)
C11 0.0306(16) 0.0271(17) 0.0311(16) -0.0008(13) -0.0085(13) -0.0064(13)
C12 0.0311(15) 0.0199(15) 0.0342(16) -0.0073(13) -0.0009(12) -0.0081(12)
C13 0.0456(18) 0.0318(18) 0.0369(17) -0.0153(14) 0.0083(14) -0.0191(15)
C14 0.0320(16) 0.0222(16) 0.0366(17) -0.0054(13) -0.0015(13) -0.0094(13)
C15 0.0271(14) 0.0282(17) 0.0206(14) -0.0032(12) -0.0038(11) -0.0084(12)
C16 0.0353(16) 0.0371(18) 0.0316(16) -0.0165(14) -0.0025(13) -0.0082(14)
C17 0.0299(15) 0.0380(18) 0.0320(16) -0.0061(14) -0.0070(13) -0.0094(14)
C20 0.0227(14) 0.0211(15) 0.0229(14) 0.0024(11) -0.0027(11) -0.0019(11)
C21 0.0246(14) 0.0161(14) 0.0280(15) -0.0028(11) -0.0040(11) -0.0027(11)
C22 0.0204(13) 0.0195(14) 0.0251(14) -0.0011(11) -0.0035(11) -0.0026(11)
C23 0.0193(13) 0.0182(15) 0.0272(14) -0.0026(11) -0.0060(11) -0.0010(11)
C24 0.0253(14) 0.0244(15) 0.0233(14) -0.0014(12) -0.0054(11) -0.0038(12)
C25 0.0419(18) 0.0384(19) 0.0287(16) 0.0070(14) -0.0040(14) -0.0130(15)
C26 0.0316(16) 0.0230(16) 0.0412(18) -0.0066(13) -0.0047(13) -0.0050(13)
C27 0.0262(15) 0.0305(17) 0.0293(16) -0.0054(13) 0.0013(12) -0.0054(13)
C28 0.0263(15) 0.0251(16) 0.0350(16) -0.0042(13) -0.0053(12) -0.0063(12)
C29 0.0377(16) 0.0411(18) 0.0239(15) -0.0079(14) -0.0055(12) -0.0066(15)
C30 0.0246(14) 0.0200(14) 0.0237(14) -0.0022(11) -0.0036(11) -0.0083(12)
N30 0.0255(12) 0.0255(13) 0.0247(12) -0.0070(10) 0.0028(10) -0.0073(10)
C31 0.0228(14) 0.0248(16) 0.0333(16) -0.0132(13) 0.0034(12) -0.0102(12)
C32 0.0322(16) 0.0334(17) 0.0333(16) -0.0153(14) 0.0071(13) -0.0151(14)
C33 0.0334(17) 0.046(2) 0.047(2) -0.0260(17) 0.0164(15) -0.0176(16)
C34 0.0216(15) 0.0372(19) 0.070(2) -0.0268(18) 0.0098(16) -0.0092(14)
C35 0.0283(15) 0.0255(16) 0.058(2) -0.0124(15) -0.0074(15) -0.0087(13)
C36 0.0261(15) 0.0212(15) 0.0395(17) -0.0095(13) -0.0020(12) -0.0099(12)
C37 0.047(2) 0.057(2) 0.0304(18) -0.0140(16) 0.0082(15) -0.0166(18)
C38 0.0321(16) 0.0313(17) 0.0337(17) -0.0009(14) -0.0058(13) -0.0083(14)
C40 0.0258(14) 0.0204(14) 0.0183(13) -0.0031(11) -0.0026(11) -0.0035(12)
N40 0.0305(13) 0.0243(13) 0.0381(14) -0.0010(11) -0.0055(11) -0.0101(11)
C41 0.0227(14) 0.0195(15) 0.0390(17) 0.0021(13) -0.0078(12) -0.0061(12)
C42 0.0275(15) 0.0234(16) 0.0430(18) -0.0030(13) -0.0105(13) -0.0049(13)
C43 0.0409(18) 0.0271(17) 0.054(2) -0.0032(15) -0.0150(16) -0.0130(15)
C44 0.0419(19) 0.0333(19) 0.058(2) 0.0067(16) -0.0125(16) -0.0225(16)
C45 0.0363(17) 0.0382(19) 0.0380(18) 0.0054(15) -0.0064(14) -0.0161(15)
C46 0.0303(15) 0.0239(16) 0.0355(17) 0.0020(13) -0.0093(13) -0.0092(13)
C47 0.0384(18) 0.0357(19) 0.053(2) -0.0164(16) -0.0049(15) -0.0069(15)
C48 0.0434(19) 0.042(2) 0.0378(18) -0.0054(15) -0.0021(15) -0.0197(16)

loop_
_atom_type_symbol
_atom_type_description
_atom_type_scat_dispersion_real
_atom_type_scat_dispersion_imag
_atom_type_scat_source
C C 0.0033 0.0016 'International Tables Vol C Tables 4.2.6.8 and 6.1.1.4'
H H 0.0000 0.0000 'International Tables Vol C Tables 4.2.6.8 and 6.1.1.4'
N N 0.0061 0.0033 'International Tables Vol C Tables 4.2.6.8 and 6.1.1.4'
W W -0.8490 6.8722 'International Tables Vol C Tables 4.2.6.8 and 6.1.1.4'

loop_
_geom_angle_atom_site_label_1
_geom_angle_atom_site_label_2
_geom_angle_atom_site_label_3
_geom_angle
C30 W1 C40 76.59(11)
C30 W1 N12 115.62(10)
C40 W1 N12 88.95(9)
C30 W1 N11 86.04(9)
C40 W1 N11 132.83(9)
N12 W1 N11 59.72(8)
C30 W1 C20 97.40(10)
C40 W1 C20 86.07(10)
N12 W1 C20 144.42(9)
N11 W1 C20 140.10(9)
C30 W1 C24 93.46(10)
C40 W1 C24 120.19(10)
N12 W1 C24 143.67(9)
N11 W1 C24 104.14(9)
C20 W1 C24 36.13(10)
C30 W1 C21 131.07(10)
C40 W1 C21 83.09(10)
N12 W1 C21 107.88(9)
N11 W1 C21 137.09(8)
C20 W1 C21 36.54(9)
C24 W1 C21 59.83(9)
C30 W1 C22 151.30(10)
C40 W1 C22 113.93(10)
N12 W1 C22 91.88(8)
N11 W1 C22 102.29(8)
C20 W1 C22 58.73(9)
C24 W1 C22 57.94(9)
C21 W1 C22 34.81(9)
C30 W1 C23 122.10(10)
C40 W1 C23 140.06(10)
N12 W1 C23 108.88(8)
N11 W1 C23 86.07(8)
C20 W1 C23 58.43(9)
C24 W1 C23 34.83(9)
C21 W1 C23 57.71(9)
C22 W1 C23 33.62(9)
C10 N11 C12 121.1(2)
C10 N11 W1 94.01(16)
C12 N11 W1 141.66(17)
C10 N12 C15 122.2(2)
C10 N12 W1 95.46(16)
C15 N12 W1 138.61(17)
N11 C10 N12 110.0(2)
N11 C10 C11 125.2(2)
N12 C10 C11 124.8(2)
C10 C11 H11A 109.5
C10 C11 H11B 109.5
H11A C11 H11B 109.5
C10 C11 H11C 109.5
H11A C11 H11C 109.5
H11B C11 H11C 109.5
N11 C12 C13 112.1(2)
N11 C12 C14 113.0(2)
C13 C12 C14 110.9(2)
N11 C12 H12 106.8
C13 C12 H12 106.8
C14 C12 H12 106.8
C12 C13 H13A 109.5
C12 C13 H13B 109.5
H13A C13 H13B 109.5
C12 C13 H13C 109.5
H13A C13 H13C 109.5
H13B C13 H13C 109.5
C12 C14 H14A 109.5
C12 C14 H14B 109.5
H14A C14 H14B 109.5
C12 C14 H14C 109.5
H14A C14 H14C 109.5
H14B C14 H14C 109.5
N12 C15 C16 110.0(2)
N12 C15 C17 111.9(2)
C16 C15 C17 111.0(2)
N12 C15 H15 107.9
C16 C15 H15 107.9
C17 C15 H15 107.9
C15 C16 H16A 109.5
C15 C16 H16B 109.5
H16A C16 H16B 109.5
C15 C16 H16C 109.5
H16A C16 H16C 109.5
H16B C16 H16C 109.5
C15 C17 H17A 109.5
C15 C17 H17B 109.5
H17A C17 H17B 109.5
C15 C17 H17C 109.5
H17A C17 H17C 109.5
H17B C17 H17C 109.5
C24 C20 C21 108.1(2)
C24 C20 C25 125.3(3)
C21 C20 C25 125.9(3)
C24 C20 W1 74.17(15)
C21 C20 W1 73.95(15)
C25 C20 W1 125.69(19)
C22 C21 C20 107.3(2)
C22 C21 C26 126.5(2)
C20 C21 C26 125.2(2)
C22 C21 W1 76.71(15)
C20 C21 W1 69.51(15)
C26 C21 W1 128.06(19)
C23 C22 C21 108.5(2)
C23 C22 C27 124.7(2)
C21 C22 C27 126.8(2)
C23 C22 W1 73.36(14)
C21 C22 W1 68.48(14)
C27 C22 W1 126.70(18)
C22 C23 C24 108.7(2)
C22 C23 C28 124.1(2)
C24 C23 C28 127.0(2)
C22 C23 W1 73.01(14)
C24 C23 W1 68.29(14)
C28 C23 W1 128.19(18)
C20 C24 C23 107.4(2)
C20 C24 C29 124.8(2)
C23 C24 C29 126.8(3)
C20 C24 W1 69.71(15)
C23 C24 W1 76.89(15)
C29 C24 W1 127.23(19)
C20 C25 H25A 109.5
C20 C25 H25B 109.5
H25A C25 H25B 109.5
C20 C25 H25C 109.5
H25A C25 H25C 109.5
H25B C25 H25C 109.5
C21 C26 H26A 109.5
C21 C26 H26B 109.5
H26A C26 H26B 109.5
C21 C26 H26C 109.5
H26A C26 H26C 109.5
H26B C26 H26C 109.5
C22 C27 H27A 109.5
C22 C27 H27B 109.5
H27A C27 H27B 109.5
C22 C27 H27C 109.5
H27A C27 H27C 109.5
H27B C27 H27C 109.5
C23 C28 H28A 109.5
C23 C28 H28B 109.5
H28A C28 H28B 109.5
C23 C28 H28C 109.5
H28A C28 H28C 109.5
H28B C28 H28C 109.5
C24 C29 H29A 109.5
C24 C29 H29B 109.5
H29A C29 H29B 109.5
C24 C29 H29C 109.5
H29A C29 H29C 109.5
H29B C29 H29C 109.5
N30 C30 W1 171.9(2)
C30 N30 C31 139.2(3)
C36 C31 N30 122.6(2)
C36 C31 C32 121.1(3)
N30 C31 C32 116.3(3)
C33 C32 C31 118.3(3)
C33 C32 C37 121.5(3)
C31 C32 C37 120.2(3)
C34 C33 C32 121.4(3)
C34 C33 H33 119.3
C32 C33 H33 119.3
C33 C34 C35 119.8(3)
C33 C34 H34 120.1
C35 C34 H34 120.1
C34 C35 C36 121.6(3)
C34 C35 H35 119.2
C36 C35 H35 119.2
C35 C36 C31 117.9(3)
C35 C36 C38 120.5(3)
C31 C36 C38 121.6(2)
C32 C37 H37A 109.5
C32 C37 H37B 109.5
H37A C37 H37B 109.5
C32 C37 H37C 109.5
H37A C37 H37C 109.5
H37B C37 H37C 109.5
C36 C38 H38A 109.5
C36 C38 H38B 109.5
H38A C38 H38B 109.5
C36 C38 H38C 109.5
H38A C38 H38C 109.5
H38B C38 H38C 109.5
N40 C40 W1 175.9(2)
C40 N40 C41 163.2(3)
N40 C41 C42 118.6(3)
N40 C41 C46 119.7(3)
C42 C41 C46 121.7(3)
C43 C42 C41 118.1(3)
C43 C42 C47 121.2(3)
C41 C42 C47 120.7(3)
C44 C43 C42 121.0(3)
C44 C43 H43 119.5
C42 C43 H43 119.5
C43 C44 C45 120.1(3)
C43 C44 H44 119.9
C45 C44 H44 119.9
C44 C45 C46 121.5(3)
C44 C45 H45 119.2
C46 C45 H45 119.2
C45 C46 C41 117.5(3)
C45 C46 C48 121.2(3)
C41 C46 C48 121.3(3)
C42 C47 H47A 109.5
C42 C47 H47B 109.5
H47A C47 H47B 109.5
C42 C47 H47C 109.5
H47A C47 H47C 109.5
H47B C47 H47C 109.5
C46 C48 H48A 109.5
C46 C48 H48B 109.5
H48A C48 H48B 109.5
C46 C48 H48C 109.5
H48A C48 H48C 109.5
H48B C48 H48C 109.5

loop_
_geom_bond_atom_site_label_1
_geom_bond_atom_site_label_2
_geom_bond_distance
W1 C30 1.952(3)
W1 C40 2.003(3)
W1 N12 2.190(2)
W1 N11 2.224(2)
W1 C20 2.284(3)
W1 C24 2.342(3)
W1 C21 2.343(3)
W1 C22 2.451(3)
W1 C23 2.456(2)
N11 C10 1.341(3)
N11 C12 1.478(3)
N12 C10 1.343(3)
N12 C15 1.475(3)
C10 C11 1.518(4)
C11 H11A 0.9800
C11 H11B 0.9800
C11 H11C 0.9800
C12 C13 1.517(4)
C12 C14 1.521(4)
C12 H12 1.0000
C13 H13A 0.9800
C13 H13B 0.9800
C13 H13C 0.9800
C14 H14A 0.9800
C14 H14B 0.9800
C14 H14C 0.9800
C15 C16 1.524(4)
C15 C17 1.537(4)
C15 H15 1.0000
C16 H16A 0.9800
C16 H16B 0.9800
C16 H16C 0.9800
C17 H17A 0.9800
C17 H17B 0.9800
C17 H17C 0.9800
C20 C24 1.435(4)
C20 C21 1.451(4)
C20 C25 1.517(4)
C21 C22 1.438(4)
C21 C26 1.513(4)
C22 C23 1.419(4)
C22 C27 1.514(4)
C23 C24 1.440(4)
C23 C28 1.504(4)
C24 C29 1.519(4)
C25 H25A 0.9800
C25 H25B 0.9800
C25 H25C 0.9800
C26 H26A 0.9800
C26 H26B 0.9800
C26 H26C 0.9800
C27 H27A 0.9800
C27 H27B 0.9800
C27 H27C 0.9800
C28 H28A 0.9800
C28 H28B 0.9800
C28 H28C 0.9800
C29 H29A 0.9800
C29 H29B 0.9800
C29 H29C 0.9800
C30 N30 1.236(3)
N30 C31 1.411(3)
C31 C36 1.411(4)
C31 C32 1.420(4)
C32 C33 1.400(4)
C32 C37 1.513(4)
C33 C34 1.382(5)
C33 H33 0.9500
C34 C35 1.391(5)
C34 H34 0.9500
C35 C36 1.405(4)
C35 H35 0.9500
C36 C38 1.517(4)
C37 H37A 0.9800
C37 H37B 0.9800
C37 H37C 0.9800
C38 H38A 0.9800
C38 H38B 0.9800
C38 H38C 0.9800
C40 N40 1.198(3)
N40 C41 1.400(3)
C41 C42 1.409(4)
C41 C46 1.419(4)
C42 C43 1.401(4)
C42 C47 1.516(4)
C43 C44 1.385(5)
C43 H43 0.9500
C44 C45 1.390(5)
C44 H44 0.9500
C45 C46 1.397(4)
C45 H45 0.9500
C46 C48 1.509(4)
C47 H47A 0.9800
C47 H47B 0.9800
C47 H47C 0.9800
C48 H48A 0.9800
C48 H48B 0.9800
C48 H48C 0.9800

loop_
_geom_torsion_atom_site_label_1
_geom_torsion_atom_site_label_2
_geom_torsion_atom_site_label_3
_geom_torsion_atom_site_label_4
_geom_torsion
C30 W1 N11 C10 -117.25(16)
C40 W1 N11 C10 -49.65(19)
N12 W1 N11 C10 5.60(14)
C20 W1 N11 C10 145.94(16)
C24 W1 N11 C10 150.18(15)
C21 W1 N11 C10 89.52(19)
C22 W1 N11 C10 90.53(16)
C23 W1 N11 C10 120.16(15)
C30 W1 N11 C12 40.3(3)
C40 W1 N11 C12 107.9(3)
N12 W1 N11 C12 163.2(3)
C20 W1 N11 C12 -56.5(3)
C24 W1 N11 C12 -52.3(3)
C21 W1 N11 C12 -112.9(3)
C22 W1 N11 C12 -111.9(3)
C23 W1 N11 C12 -82.3(3)
C30 W1 N12 C10 62.77(17)
C40 W1 N12 C10 137.35(16)
N11 W1 N12 C10 -5.60(14)
C20 W1 N12 C10 -140.89(17)
C24 W1 N12 C10 -77.2(2)
C21 W1 N12 C10 -140.25(15)
C22 W1 N12 C10 -108.74(15)
C23 W1 N12 C10 -79.12(16)
C30 W1 N12 C15 -93.9(3)
C40 W1 N12 C15 -19.3(3)
N11 W1 N12 C15 -162.3(3)
C20 W1 N12 C15 62.4(3)
C24 W1 N12 C15 126.2(2)
C21 W1 N12 C15 63.1(3)
C22 W1 N12 C15 94.6(3)
C23 W1 N12 C15 124.2(2)
C12 N11 C10 N12 -172.3(2)
W1 N11 C10 N12 -8.4(2)
C12 N11 C10 C11 5.0(4)
W1 N11 C10 C11 168.9(2)
C15 N12 C10 N11 170.5(2)
W1 N12 C10 N11 8.5(2)
C15 N12 C10 C11 -6.8(4)
W1 N12 C10 C11 -168.8(2)
C10 N11 C12 C13 161.2(2)
W1 N11 C12 C13 7.6(4)
C10 N11 C12 C14 -72.6(3)
W1 N11 C12 C14 133.8(2)
C10 N12 C15 C16 154.6(2)
W1 N12 C15 C16 -53.1(3)
C10 N12 C15 C17 -81.5(3)
W1 N12 C15 C17 70.7(3)
C30 W1 C20 C24 -85.71(16)
C40 W1 C20 C24 -161.63(16)
N12 W1 C20 C24 115.69(18)
N11 W1 C20 C24 7.0(2)
C21 W1 C20 C24 114.7(2)
C22 W1 C20 C24 77.22(16)
C23 W1 C20 C24 37.59(15)
C30 W1 C20 C21 159.62(16)
C40 W1 C20 C21 83.70(16)
N12 W1 C20 C21 1.0(2)
N11 W1 C20 C21 -107.69(17)
C24 W1 C20 C21 -114.7(2)
C22 W1 C20 C21 -37.45(15)
C23 W1 C20 C21 -77.08(16)
C30 W1 C20 C25 36.6(3)
C40 W1 C20 C25 -39.3(3)
N12 W1 C20 C25 -121.9(2)
N11 W1 C20 C25 129.3(2)
C24 W1 C20 C25 122.4(3)
C21 W1 C20 C25 -123.0(3)
C22 W1 C20 C25 -160.4(3)
C23 W1 C20 C25 160.0(3)
C24 C20 C21 C22 1.2(3)
C25 C20 C21 C22 -169.1(3)
W1 C20 C21 C22 68.09(18)
C24 C20 C21 C26 170.3(3)
C25 C20 C21 C26 0.0(4)
W1 C20 C21 C26 -122.8(3)
C24 C20 C21 W1 -66.88(18)
C25 C20 C21 W1 122.8(3)
C30 W1 C21 C22 -141.70(16)
C40 W1 C21 C22 152.84(17)
N12 W1 C21 C22 66.19(16)
N11 W1 C21 C22 1.7(2)
C20 W1 C21 C22 -114.4(2)
C24 W1 C21 C22 -76.14(16)
C23 W1 C21 C22 -35.25(15)
C30 W1 C21 C20 -27.3(2)
C40 W1 C21 C20 -92.72(16)
N12 W1 C21 C20 -179.37(15)
N11 W1 C21 C20 116.16(16)
C24 W1 C21 C20 38.29(15)
C22 W1 C21 C20 114.4(2)
C23 W1 C21 C20 79.19(16)
C30 W1 C21 C26 92.0(3)
C40 W1 C21 C26 26.6(2)
N12 W1 C21 C26 -60.1(2)
N11 W1 C21 C26 -124.6(2)
C20 W1 C21 C26 119.3(3)
C24 W1 C21 C26 157.6(3)
C22 W1 C21 C26 -126.3(3)
C23 W1 C21 C26 -161.5(3)
C20 C21 C22 C23 -0.4(3)
C26 C21 C22 C23 -169.3(3)
W1 C21 C22 C23 62.87(18)
C20 C21 C22 C27 176.3(2)
C26 C21 C22 C27 7.3(4)
W1 C21 C22 C27 -120.5(3)
C20 C21 C22 W1 -63.26(17)
C26 C21 C22 W1 127.8(3)
C30 W1 C22 C23 -41.6(3)
C40 W1 C22 C23 -147.94(15)
N12 W1 C22 C23 122.37(16)
N11 W1 C22 C23 62.98(16)
C20 W1 C22 C23 -78.87(17)
C24 W1 C22 C23 -36.15(15)
C21 W1 C22 C23 -118.2(2)
C30 W1 C22 C21 76.7(3)
C40 W1 C22 C21 -29.72(18)
N12 W1 C22 C21 -119.41(16)
N11 W1 C22 C21 -178.80(15)
C20 W1 C22 C21 39.35(16)
C24 W1 C22 C21 82.07(17)
C23 W1 C22 C21 118.2(2)
C30 W1 C22 C27 -162.8(2)
C40 W1 C22 C27 90.9(2)
N12 W1 C22 C27 1.2(2)
N11 W1 C22 C27 -58.2(2)
C20 W1 C22 C27 159.9(3)
C24 W1 C22 C27 -157.3(3)
C21 W1 C22 C27 120.6(3)
C23 W1 C22 C27 -121.2(3)
C21 C22 C23 C24 -0.6(3)
C27 C22 C23 C24 -177.3(2)
W1 C22 C23 C24 59.20(18)
C21 C22 C23 C28 175.2(2)
C27 C22 C23 C28 -1.5(4)
W1 C22 C23 C28 -125.0(2)
C21 C22 C23 W1 -59.78(18)
C27 C22 C23 W1 123.5(3)
C30 W1 C23 C22 157.91(15)
C40 W1 C23 C22 49.1(2)
N12 W1 C23 C22 -63.14(16)
N11 W1 C23 C22 -119.25(16)
C20 W1 C23 C22 79.86(17)
C24 W1 C23 C22 118.9(2)
C21 W1 C23 C22 36.52(15)
C30 W1 C23 C24 39.02(19)
C40 W1 C23 C24 -69.8(2)
N12 W1 C23 C24 177.96(15)
N11 W1 C23 C24 121.85(16)
C20 W1 C23 C24 -39.04(16)
C21 W1 C23 C24 -82.38(17)
C22 W1 C23 C24 -118.9(2)
C30 W1 C23 C28 -81.7(3)
C40 W1 C23 C28 169.5(2)
N12 W1 C23 C28 57.3(2)
N11 W1 C23 C28 1.1(2)
C20 W1 C23 C28 -159.7(3)
C24 W1 C23 C28 -120.7(3)
C21 W1 C23 C28 156.9(3)
C22 W1 C23 C28 120.4(3)
C21 C20 C24 C23 -1.6(3)
C25 C20 C24 C23 168.9(3)
W1 C20 C24 C23 -68.30(18)
C21 C20 C24 C29 -171.4(3)
C25 C20 C24 C29 -0.9(4)
W1 C20 C24 C29 121.9(3)
C21 C20 C24 W1 66.74(18)
C25 C20 C24 W1 -122.8(3)
C22 C23 C24 C20 1.3(3)
C28 C23 C24 C20 -174.3(2)
W1 C23 C24 C20 63.48(18)
C22 C23 C24 C29 170.9(3)
C28 C23 C24 C29 -4.8(4)
W1 C23 C24 C29 -127.0(3)
C22 C23 C24 W1 -62.15(18)
C28 C23 C24 W1 122.2(3)
C30 W1 C24 C20 97.82(16)
C40 W1 C24 C20 21.33(19)
N12 W1 C24 C20 -117.73(18)
N11 W1 C24 C20 -175.39(15)
C21 W1 C24 C20 -38.74(15)
C22 W1 C24 C20 -79.58(16)
C23 W1 C24 C20 -114.5(2)
C30 W1 C24 C23 -147.71(16)
C40 W1 C24 C23 135.80(16)
N12 W1 C24 C23 -3.3(2)
N11 W1 C24 C23 -60.92(16)
C20 W1 C24 C23 114.5(2)
C21 W1 C24 C23 75.74(16)
C22 W1 C24 C23 34.89(14)
C30 W1 C24 C29 -21.1(3)
C40 W1 C24 C29 -97.6(3)
N12 W1 C24 C29 123.3(2)
N11 W1 C24 C29 65.7(3)
C20 W1 C24 C29 -119.0(3)
C21 W1 C24 C29 -157.7(3)
C22 W1 C24 C29 161.5(3)
C23 W1 C24 C29 126.6(3)
C30 N30 C31 C36 -15.3(5)
C30 N30 C31 C32 165.9(3)
C36 C31 C32 C33 -0.5(4)
N30 C31 C32 C33 178.2(3)
C36 C31 C32 C37 178.9(3)
N30 C31 C32 C37 -2.3(4)
C31 C32 C33 C34 -0.2(5)
C37 C32 C33 C34 -179.6(3)
C32 C33 C34 C35 0.8(5)
C33 C34 C35 C36 -0.6(5)
C34 C35 C36 C31 0.0(4)
C34 C35 C36 C38 179.7(3)
N30 C31 C36 C35 -178.0(2)
C32 C31 C36 C35 0.6(4)
N30 C31 C36 C38 2.2(4)
C32 C31 C36 C38 -179.1(3)
C40 N40 C41 C42 -155.3(9)
C40 N40 C41 C46 24.5(11)
N40 C41 C42 C43 177.4(3)
C46 C41 C42 C43 -2.4(4)
N40 C41 C42 C47 -2.1(4)
C46 C41 C42 C47 178.1(3)
C41 C42 C43 C44 1.6(5)
C47 C42 C43 C44 -178.8(3)
C42 C43 C44 C45 0.0(5)
C43 C44 C45 C46 -0.9(5)
C44 C45 C46 C41 0.2(4)
C44 C45 C46 C48 179.7(3)
N40 C41 C46 C45 -178.4(3)
C42 C41 C46 C45 1.4(4)
N40 C41 C46 C48 2.2(4)
C42 C41 C46 C48 -178.1(3)
